data_1516627
loop_
_publ_author_name
'Srinivas, Harathi D.'
'Zhou, Qi'
'Watson, Mary P.'

_publ_section_title
;
 Enantiospecific, nickel-catalyzed cross-couplings of allylic pivalates
 and arylboroxines.
;
_journal_issue 13
_journal_name_full 'Organic letters'
_journal_page_first 3596
_journal_page_last 3599
_journal_paper_doi 10.1021/ol5016724
_journal_volume 16
_journal_year 2014
_chemical_absolute_configuration ad
_chemical_formula_sum 'C16 H14 Cl2'
_chemical_formula_weight 277.17
_chemical_name_systematic
; 
 ? 
;
_space_group_crystal_system orthorhombic
_space_group_IT_number 19
_space_group_name_Hall 'P 2ac 2ab'
_space_group_name_H-M_alt 'P 21 21 21'
_symmetry_space_group_name_Hall 'P 2ac 2ab'
_symmetry_space_group_name_H-M 'P 21 21 21'
_atom_sites_solution_hydrogens geom
_audit_creation_method SHELXL-2013
_cell_angle_alpha 90
_cell_angle_beta 90
_cell_angle_gamma 90
_cell_formula_units_Z 4
_cell_length_a 5.6849(8)
_cell_length_b 7.6858(10)
_cell_length_c 32.425(4)
_cell_measurement_reflns_used 9863
_cell_measurement_temperature 200(2)
_cell_measurement_theta_max 73.56
_cell_measurement_theta_min 5.92
_cell_volume 1416.7(3)
_computing_cell_refinement 'Bruker SAINT'
_computing_data_collection 'Bruker APEX2'
_computing_data_reduction 'Bruker SAINT'
_computing_molecular_graphics 'Bruker SHELXTL'
_computing_publication_material 'Bruker SHELXTL'
_computing_structure_refinement 'SHELXL-2013 (Sheldrick, 2013)'
_computing_structure_solution 'SHELXS-97 (Sheldrick, 2008)'
_diffrn_ambient_temperature 200(2)
_diffrn_detector_area_resol_mean 8.33
_diffrn_measured_fraction_theta_full 0.997
_diffrn_measured_fraction_theta_max 0.989
_diffrn_measurement_device_type 'Bruker AXS APEX diffractometer'
_diffrn_measurement_method '\f and \w scans'
_diffrn_radiation_type CuK\a
_diffrn_radiation_wavelength 1.54178
_diffrn_reflns_av_R_equivalents 0.0325
_diffrn_reflns_av_unetI/netI 0.0206
_diffrn_reflns_Laue_measured_fraction_full 0.997
_diffrn_reflns_Laue_measured_fraction_max 0.989
_diffrn_reflns_limit_h_max 7
_diffrn_reflns_limit_h_min -7
_diffrn_reflns_limit_k_max 9
_diffrn_reflns_limit_k_min -9
_diffrn_reflns_limit_l_max 39
_diffrn_reflns_limit_l_min -32
_diffrn_reflns_number 20983
_diffrn_reflns_point_group_measured_fraction_full 0.996
_diffrn_reflns_point_group_measured_fraction_max 0.985
_diffrn_reflns_theta_full 67.679
_diffrn_reflns_theta_max 73.548
_diffrn_reflns_theta_min 2.725
_exptl_absorpt_coefficient_mu 3.932
_exptl_absorpt_correction_T_max 0.7146
_exptl_absorpt_correction_T_min 0.5176
_exptl_absorpt_correction_type multi-scan
_exptl_absorpt_process_details 'APEX2 (Bruker, 2007)'
_exptl_crystal_colour colourless
_exptl_crystal_density_diffrn 1.299
_exptl_crystal_description block
_exptl_crystal_F_000 576
_exptl_crystal_size_max 0.443
_exptl_crystal_size_mid 0.397
_exptl_crystal_size_min 0.268
_refine_diff_density_max 0.276
_refine_diff_density_min -0.220
_refine_diff_density_rms 0.036
_refine_ls_abs_structure_details
; 
 Flack x determined using 1116 quotients [(I+)-(I-)]/[(I+)+(I-)] 
 (Parsons and Flack (2004), Acta Cryst. A60, s61). 
;
_refine_ls_abs_structure_Flack 0.043(6)
_refine_ls_extinction_method none
_refine_ls_goodness_of_fit_ref 1.025
_refine_ls_hydrogen_treatment constr
_refine_ls_matrix_type full
_refine_ls_number_parameters 164
_refine_ls_number_reflns 2806
_refine_ls_number_restraints 0
_refine_ls_restrained_S_all 1.025
_refine_ls_R_factor_all 0.0290
_refine_ls_R_factor_gt 0.0288
_refine_ls_shift/su_max 0.000
_refine_ls_shift/su_mean 0.000
_refine_ls_structure_factor_coef Fsqd
_refine_ls_weighting_details
; 
 w=1/[\s^2^(Fo^2^)+(0.0478P)^2^+0.3632P] 
 where P=(Fo^2^+2Fc^2^)/3 
;
_refine_ls_weighting_scheme calc
_refine_ls_wR_factor_gt 0.0806
_refine_ls_wR_factor_ref 0.0807
_reflns_Friedel_coverage 0.669
_reflns_Friedel_fraction_full 0.996
_reflns_Friedel_fraction_max 0.980
_reflns_number_gt 2788
_reflns_number_total 2806
_reflns_threshold_expression 'I > 2\s(I)'
_cod_data_source_file ol5016724_si_002.cif
_cod_data_source_block mary015
_cod_depositor_comments 'Adding full bibliography for 1516627.cif.'
_cod_original_cell_volume 1416.8(3)
_cod_database_code 1516627
_shelx_space_group_comment
; 
The symmetry employed for this shelxl refinement is uniquely defined 
by the following loop, which should always be used as a source of 
symmetry information in preference to the above space-group names. 
They are only intended as comments. 
;
_shelx_estimated_absorpt_t_min 0.275
_shelx_estimated_absorpt_t_max 0.419
_shelxl_version_number 2013-2

loop_
_space_group_symop_operation_xyz
'x, y, z'
'x+1/2, -y+1/2, -z'
'-x, y+1/2, -z+1/2'
'-x+1/2, -y, z+1/2'

loop_
_atom_site_label
_atom_site_type_symbol
_atom_site_fract_x
_atom_site_fract_y
_atom_site_fract_z
_atom_site_U_iso_or_equiv
_atom_site_adp_type
_atom_site_occupancy
_atom_site_site_symmetry_order
_atom_site_calc_flag
_atom_site_refinement_flags_posn
_atom_site_refinement_flags_adp
C1 C 0.4469(4) 0.1683(3) 0.21565(7) 0.0349(5) Uani 1 1 d . .
H1 H 0.5751 0.1094 0.2031 0.042 Uiso 1 1 calc R U
C2 C 0.4286(4) 0.1699(3) 0.25857(7) 0.0356(5) Uani 1 1 d . .
H2 H 0.5431 0.1137 0.2752 0.043 Uiso 1 1 calc R U
C3 C 0.2386(4) 0.2559(3) 0.27638(6) 0.0325(4) Uani 1 1 d . .
C4 C 0.0703(4) 0.3383(3) 0.25260(7) 0.0374(5) Uani 1 1 d . .
H4 H -0.0589 0.3960 0.2652 0.045 Uiso 1 1 calc R U
C5 C 0.0940(4) 0.3351(3) 0.20982(7) 0.0356(5) Uani 1 1 d . .
H5 H -0.0208 0.3917 0.1933 0.043 Uiso 1 1 calc R U
C6 C 0.2809(4) 0.2515(2) 0.19077(6) 0.0295(4) Uani 1 1 d . .
C7 C 0.3019(4) 0.2518(3) 0.14363(6) 0.0341(4) Uani 1 1 d . .
H7 H 0.1834 0.3358 0.1326 0.041 Uiso 1 1 calc R U
C8 C 0.2461(4) 0.0744(3) 0.12590(6) 0.0339(5) Uani 1 1 d . .
H8 H 0.3303 -0.0233 0.1361 0.041 Uiso 1 1 calc R U
C9 C 0.0853(4) 0.0478(3) 0.09675(6) 0.0321(4) Uani 1 1 d . .
H9 H 0.0031 0.1476 0.0872 0.038 Uiso 1 1 calc R U
C10 C -0.1916(4) -0.1307(3) 0.05562(6) 0.0325(4) Uani 1 1 d . .
H10 H -0.2892 -0.0307 0.0534 0.039 Uiso 1 1 calc R U
C11 C -0.2618(4) -0.2853(3) 0.03709(6) 0.0340(5) Uani 1 1 d . .
H11 H -0.4073 -0.2917 0.0228 0.041 Uiso 1 1 calc R U
C12 C -0.1175(4) -0.4296(3) 0.03977(6) 0.0314(4) Uani 1 1 d . .
C13 C 0.0957(4) -0.4231(3) 0.06084(6) 0.0347(5) Uani 1 1 d . .
H13 H 0.1941 -0.5228 0.0623 0.042 Uiso 1 1 calc R U
C14 C 0.1620(4) -0.2684(3) 0.07961(6) 0.0331(4) Uani 1 1 d . .
H14 H 0.3068 -0.2634 0.0942 0.040 Uiso 1 1 calc R U
C15 C 0.0207(4) -0.1196(3) 0.07753(6) 0.0293(4) Uani 1 1 d . .
C16 C 0.5463(5) 0.3127(4) 0.12941(8) 0.0493(7) Uani 1 1 d . .
H16A H 0.6657 0.2302 0.1390 0.074 Uiso 1 1 calc R U
H16B H 0.5790 0.4281 0.1409 0.074 Uiso 1 1 calc R U
H16C H 0.5499 0.3187 0.0992 0.074 Uiso 1 1 calc R U
Cl1 Cl 0.21302(14) 0.26192(8) 0.33025(2) 0.05065(19) Uani 1 1 d . .
Cl2 Cl -0.20229(13) -0.62198(7) 0.01522(2) 0.04754(18) Uani 1 1 d . .

loop_
_atom_site_aniso_label
_atom_site_aniso_U_11
_atom_site_aniso_U_22
_atom_site_aniso_U_33
_atom_site_aniso_U_23
_atom_site_aniso_U_13
_atom_site_aniso_U_12
C1 0.0362(11) 0.0336(11) 0.0350(11) -0.0031(9) 0.0045(9) 0.0081(9)
C2 0.0397(12) 0.0326(11) 0.0346(11) 0.0025(9) -0.0018(9) 0.0068(9)
C3 0.0408(11) 0.0257(9) 0.0309(10) -0.0027(8) 0.0024(8) -0.0039(9)
C4 0.0343(11) 0.0362(12) 0.0416(12) -0.0057(10) 0.0050(10) 0.0053(9)
C5 0.0314(11) 0.0356(11) 0.0398(11) -0.0008(9) -0.0042(9) 0.0034(9)
C6 0.0323(10) 0.0252(9) 0.0309(10) -0.0027(7) -0.0032(8) -0.0029(9)
C7 0.0397(11) 0.0326(10) 0.0301(10) -0.0011(8) -0.0027(8) 0.0026(10)
C8 0.0388(12) 0.0335(11) 0.0295(10) -0.0006(8) -0.0013(8) 0.0017(9)
C9 0.0370(11) 0.0318(10) 0.0274(9) 0.0020(8) 0.0005(8) 0.0007(9)
C10 0.0315(10) 0.0368(10) 0.0293(9) 0.0003(8) -0.0016(8) 0.0065(10)
C11 0.0302(11) 0.0443(12) 0.0274(9) 0.0011(8) -0.0014(8) -0.0006(9)
C12 0.0382(11) 0.0322(10) 0.0237(9) 0.0011(8) 0.0016(8) -0.0054(9)
C13 0.0373(11) 0.0369(11) 0.0299(10) 0.0035(9) -0.0016(9) 0.0051(10)
C14 0.0305(10) 0.0412(11) 0.0276(9) 0.0004(8) -0.0038(8) 0.0014(9)
C15 0.0317(10) 0.0349(11) 0.0213(9) 0.0017(8) 0.0025(7) -0.0014(9)
C16 0.0550(16) 0.0561(16) 0.0367(12) -0.0018(11) 0.0067(11) -0.0162(13)
Cl1 0.0776(4) 0.0446(3) 0.0298(3) -0.0025(2) 0.0078(3) 0.0012(3)
Cl2 0.0649(4) 0.0365(3) 0.0412(3) -0.0048(2) -0.0075(3) -0.0067(3)

loop_
_atom_type_symbol
_atom_type_description
_atom_type_scat_dispersion_real
_atom_type_scat_dispersion_imag
_atom_type_scat_source
C C 0.0181 0.0091 'International Tables Vol C Tables 4.2.6.8 and 6.1.1.4'
H H 0.0000 0.0000 'International Tables Vol C Tables 4.2.6.8 and 6.1.1.4'
Cl Cl 0.3639 0.7018 'International Tables Vol C Tables 4.2.6.8 and 6.1.1.4'

loop_
_geom_angle_atom_site_label_1
_geom_angle_atom_site_label_2
_geom_angle_atom_site_label_3
_geom_angle
C2 C1 C6 121.5(2)
C2 C1 H1 119.3
C6 C1 H1 119.3
C3 C2 C1 118.4(2)
C3 C2 H2 120.8
C1 C2 H2 120.8
C4 C3 C2 121.6(2)
C4 C3 Cl1 119.07(17)
C2 C3 Cl1 119.37(17)
C3 C4 C5 118.7(2)
C3 C4 H4 120.7
C5 C4 H4 120.7
C6 C5 C4 121.7(2)
C6 C5 H5 119.2
C4 C5 H5 119.2
C5 C6 C1 118.2(2)
C5 C6 C7 120.21(19)
C1 C6 C7 121.60(19)
C8 C7 C6 111.17(17)
C8 C7 C16 110.5(2)
C6 C7 C16 111.72(18)
C8 C7 H7 107.8
C6 C7 H7 107.8
C16 C7 H7 107.8
C9 C8 C7 123.5(2)
C9 C8 H8 118.2
C7 C8 H8 118.2
C8 C9 C15 127.2(2)
C8 C9 H9 116.4
C15 C9 H9 116.4
C11 C10 C15 121.2(2)
C11 C10 H10 119.4
C15 C10 H10 119.4
C12 C11 C10 119.3(2)
C12 C11 H11 120.4
C10 C11 H11 120.4
C11 C12 C13 121.2(2)
C11 C12 Cl2 119.12(17)
C13 C12 Cl2 119.64(18)
C14 C13 C12 118.9(2)
C14 C13 H13 120.6
C12 C13 H13 120.6
C13 C14 C15 121.53(19)
C13 C14 H14 119.2
C15 C14 H14 119.2
C14 C15 C10 117.9(2)
C14 C15 C9 123.30(19)
C10 C15 C9 118.8(2)
C7 C16 H16A 109.5
C7 C16 H16B 109.5
H16A C16 H16B 109.5
C7 C16 H16C 109.5
H16A C16 H16C 109.5
H16B C16 H16C 109.5

loop_
_geom_bond_atom_site_label_1
_geom_bond_atom_site_label_2
_geom_bond_distance
C1 C2 1.396(3)
C1 C6 1.396(3)
C1 H1 0.9500
C2 C3 1.391(3)
C2 H2 0.9500
C3 C4 1.383(3)
C3 Cl1 1.754(2)
C4 C5 1.394(3)
C4 H4 0.9500
C5 C6 1.387(3)
C5 H5 0.9500
C6 C7 1.533(3)
C7 C8 1.513(3)
C7 C16 1.537(4)
C7 H7 1.0000
C8 C9 1.331(3)
C8 H8 0.9500
C9 C15 1.476(3)
C9 H9 0.9500
C10 C11 1.390(3)
C10 C15 1.403(3)
C10 H10 0.9500
C11 C12 1.382(3)
C11 H11 0.9500
C12 C13 1.392(3)
C12 Cl2 1.747(2)
C13 C14 1.388(3)
C13 H13 0.9500
C14 C15 1.400(3)
C14 H14 0.9500
C16 H16A 0.9800
C16 H16B 0.9800
C16 H16C 0.9800

loop_
_geom_torsion_atom_site_label_1
_geom_torsion_atom_site_label_2
_geom_torsion_atom_site_label_3
_geom_torsion_atom_site_label_4
_geom_torsion
C6 C1 C2 C3 0.5(4)
C1 C2 C3 C4 0.0(3)
C1 C2 C3 Cl1 -179.32(18)
C2 C3 C4 C5 -0.3(3)
Cl1 C3 C4 C5 179.03(18)
C3 C4 C5 C6 0.1(4)
C4 C5 C6 C1 0.4(3)
C4 C5 C6 C7 -179.6(2)
C2 C1 C6 C5 -0.7(3)
C2 C1 C6 C7 179.3(2)
C5 C6 C7 C8 -107.6(2)
C1 C6 C7 C8 72.4(3)
C5 C6 C7 C16 128.4(2)
C1 C6 C7 C16 -51.6(3)
C6 C7 C8 C9 125.8(2)
C16 C7 C8 C9 -109.5(3)
C7 C8 C9 C15 179.5(2)
C15 C10 C11 C12 -1.1(3)
C10 C11 C12 C13 0.4(3)
C10 C11 C12 Cl2 -178.22(16)
C11 C12 C13 C14 0.4(3)
Cl2 C12 C13 C14 179.00(16)
C12 C13 C14 C15 -0.5(3)
C13 C14 C15 C10 -0.2(3)
C13 C14 C15 C9 -179.49(19)
C11 C10 C15 C14 1.1(3)
C11 C10 C15 C9 -179.7(2)
C8 C9 C15 C14 -17.4(4)
C8 C9 C15 C10 163.3(2)
